data_7717955
loop_
_publ_author_name
'Hameury, Sophie'
'Bousquet, Laura'
'Saffon-Merceron, Nathalie'
'Baceiredo, Antoine'
'Madec, David'
'Maerten, Eddy'

_publ_section_title
;
 Phosphine/Sulfoxide-Carbone, a Ligand with a Flexible Bonding Mode for
 Early to Late Transition Metals
;
_journal_name_full 'Dalton Transactions'
_journal_paper_doi 10.1039/D4DT03372H
_journal_year 2025
_chemical_formula_sum 'C55 H66 Cu F3 N4 O5 P2 S3'
_chemical_formula_weight 1141.77
_space_group_crystal_system triclinic
_space_group_IT_number 2
_space_group_name_Hall '-P 1'
_space_group_name_H-M_alt 'P -1'
_atom_sites_solution_hydrogens geom
_atom_sites_solution_primary dual
_atom_sites_solution_secondary difmap
_audit_creation_method SHELXL-2019/3
_audit_update_record
;
2025-01-14 deposited with the CCDC.	2025-01-29 downloaded from the CCDC.
;
_cell_angle_alpha 93.6895(12)
_cell_angle_beta 95.1242(11)
_cell_angle_gamma 99.2602(11)
_cell_formula_units_Z 2
_cell_length_a 10.9404(3)
_cell_length_b 15.3548(5)
_cell_length_c 17.1108(5)
_cell_measurement_reflns_used 9831
_cell_measurement_temperature 193(2)
_cell_measurement_theta_max 30.12
_cell_measurement_theta_min 2.90
_cell_volume 2816.53(15)
_computing_cell_refinement 'Bruker SAINT'
_computing_data_collection 'Bruker APEX3'
_computing_data_reduction 'Bruker SAINT'
_computing_molecular_graphics 'Bruker SHELXTL'
_computing_publication_material 'Bruker SHELXTL'
_computing_structure_refinement 'SHELXL-2019/2 (Sheldrick, 2019)'
_computing_structure_solution 'SHELXT (Sheldrick 2015)'
_diffrn_ambient_temperature 193(2)
_diffrn_measured_fraction_theta_full 0.997
_diffrn_measured_fraction_theta_max 0.997
_diffrn_measurement_device_type 'Bruker D8-Venture Photon III-C14 detector'
_diffrn_measurement_method 'Phi and omega scans'
_diffrn_radiation_type MoK\a
_diffrn_radiation_wavelength 0.71073
_diffrn_reflns_av_R_equivalents 0.0499
_diffrn_reflns_av_unetI/netI 0.0416
_diffrn_reflns_Laue_measured_fraction_full 0.997
_diffrn_reflns_Laue_measured_fraction_max 0.997
_diffrn_reflns_limit_h_max 14
_diffrn_reflns_limit_h_min -15
_diffrn_reflns_limit_k_max 21
_diffrn_reflns_limit_k_min -21
_diffrn_reflns_limit_l_max 24
_diffrn_reflns_limit_l_min -24
_diffrn_reflns_number 97773
_diffrn_reflns_point_group_measured_fraction_full 0.997
_diffrn_reflns_point_group_measured_fraction_max 0.997
_diffrn_reflns_theta_full 25.242
_diffrn_reflns_theta_max 30.564
_diffrn_reflns_theta_min 2.862
_diffrn_source 'Fine-focus sealed tube'
_exptl_absorpt_coefficient_mu 0.615
_exptl_absorpt_correction_T_max 0.7461
_exptl_absorpt_correction_T_min 0.6752
_exptl_absorpt_correction_type multi-scan
_exptl_absorpt_process_details 'SADABS (Bruker-AXS)'
_exptl_crystal_colour colourless
_exptl_crystal_density_diffrn 1.346
_exptl_crystal_description stick
_exptl_crystal_F_000 1196
_exptl_crystal_size_max 0.360
_exptl_crystal_size_mid 0.200
_exptl_crystal_size_min 0.150
_refine_diff_density_max 0.696
_refine_diff_density_min -0.794
_refine_diff_density_rms 0.072
_refine_ls_extinction_method none
_refine_ls_goodness_of_fit_ref 1.026
_refine_ls_hydrogen_treatment constr
_refine_ls_matrix_type full
_refine_ls_number_parameters 739
_refine_ls_number_reflns 17199
_refine_ls_number_restraints 425
_refine_ls_restrained_S_all 1.086
_refine_ls_R_factor_all 0.0842
_refine_ls_R_factor_gt 0.0484
_refine_ls_shift/su_max 0.002
_refine_ls_shift/su_mean 0.000
_refine_ls_structure_factor_coef Fsqd
_refine_ls_weighting_details 'w=1/[\s^2^(Fo^2^)+(0.0541P)^2^+2.6142P] where P=(Fo^2^+2Fc^2^)/3'
_refine_ls_weighting_scheme calc
_refine_ls_wR_factor_gt 0.1107
_refine_ls_wR_factor_ref 0.1304
_reflns_Friedel_coverage 0.000
_reflns_number_gt 12230
_reflns_number_total 17199
_reflns_threshold_expression 'I > 2\s(I)'
_cod_data_source_file d4dt03372h2.cif
_cod_data_source_block 4
_cod_database_code 7717955
_shelx_shelxl_version_number 2019/3
_shelx_space_group_comment
; 
The symmetry employed for this shelxl refinement is uniquely defined 
by the following loop, which should always be used as a source of 
symmetry information in preference to the above space-group names. 
They are only intended as comments. 
;
_shelx_estimated_absorpt_t_min 0.809
_shelx_estimated_absorpt_t_max 0.913

loop_
_space_group_symop_operation_xyz
'x, y, z'
'-x, -y, -z'

loop_
_atom_site_label
_atom_site_type_symbol
_atom_site_fract_x
_atom_site_fract_y
_atom_site_fract_z
_atom_site_U_iso_or_equiv
_atom_site_adp_type
_atom_site_occupancy
_atom_site_site_symmetry_order
_atom_site_calc_flag
_atom_site_refinement_flags_posn
_atom_site_refinement_flags_adp
_atom_site_refinement_flags_occupancy
_atom_site_disorder_assembly
_atom_site_disorder_group
Cu1 Cu 0.30404(2) 0.28848(2) 0.25500(2) 0.02276(7) Uani 1 1 d . . . . .
P1 P 0.28986(5) 0.10468(3) 0.32549(3) 0.02441(11) Uani 1 1 d . . . . .
P2 P 0.20775(5) 0.32881(4) 0.08670(3) 0.02606(11) Uani 1 1 d . . . . .
S1 S 0.51761(4) 0.22187(3) 0.35410(3) 0.02123(10) Uani 1 1 d . . . . .
S2 S 0.15969(5) 0.44063(3) 0.21320(3) 0.02366(10) Uani 1 1 d . . . . .
O1 O 0.58968(14) 0.15156(10) 0.33840(10) 0.0331(3) Uani 1 1 d . . . . .
O2 O 0.02840(14) 0.43498(11) 0.18408(10) 0.0324(3) Uani 1 1 d . . . . .
N1 N 0.07309(18) 0.26447(14) 0.05685(11) 0.0345(4) Uani 1 1 d . . . . .
N2 N 0.18844(18) 0.40386(14) 0.02324(11) 0.0339(4) Uani 1 1 d . . . . .
N3 N 0.31863(18) 0.02522(12) 0.26293(12) 0.0335(4) Uani 1 1 d . . . . .
N4 N 0.31749(16) 0.05086(12) 0.40507(11) 0.0290(4) Uani 1 1 d . . . . .
C1 C 0.36901(17) 0.20937(13) 0.32384(12) 0.0225(4) Uani 1 1 d . . . . .
C2 C 0.24079(19) 0.36588(13) 0.18361(11) 0.0242(4) Uani 1 1 d . . . . .
C3 C -0.0047(3) 0.3056(2) 0.0023(2) 0.0594(8) Uani 1 1 d . . . . .
H3A H -0.064843 0.334036 0.030657 0.071 Uiso 1 1 calc R U . . .
H3B H -0.051657 0.260837 -0.038209 0.071 Uiso 1 1 calc R U . . .
C4 C 0.0806(3) 0.3737(2) -0.03518(16) 0.0545(8) Uani 1 1 d . . . . .
H4A H 0.107145 0.347418 -0.083900 0.065 Uiso 1 1 calc R U . . .
H4B H 0.038150 0.423873 -0.048594 0.065 Uiso 1 1 calc R U . . .
C5 C 0.0182(2) 0.19159(16) 0.10089(16) 0.0418(6) Uani 1 1 d . . . . .
H5 H 0.081995 0.184711 0.144673 0.050 Uiso 1 1 calc R U . . .
C6 C -0.0090(4) 0.1049(2) 0.0497(3) 0.0779(11) Uani 1 1 d . . . . .
H6A H -0.066315 0.110727 0.003677 0.117 Uiso 1 1 calc R U . . .
H6B H -0.047150 0.057672 0.080109 0.117 Uiso 1 1 calc R U . . .
H6C H 0.068767 0.090392 0.032360 0.117 Uiso 1 1 calc R U . . .
C7 C -0.0950(4) 0.2099(2) 0.1377(3) 0.0752(11) Uani 1 1 d . . . . .
H7A H -0.073677 0.264328 0.172812 0.113 Uiso 1 1 calc R U . . .
H7B H -0.125597 0.160358 0.168069 0.113 Uiso 1 1 calc R U . . .
H7C H -0.159889 0.217066 0.096449 0.113 Uiso 1 1 calc R U . . .
C8 C 0.2928(2) 0.46887(17) 0.00289(13) 0.0371(5) Uani 1 1 d . . . . .
H8 H 0.355651 0.480985 0.050085 0.045 Uiso 1 1 calc R U . . .
C9 C 0.3581(3) 0.4357(2) -0.06552(16) 0.0513(7) Uani 1 1 d . . . . .
H9A H 0.396772 0.385074 -0.050482 0.077 Uiso 1 1 calc R U . . .
H9B H 0.422406 0.483247 -0.078466 0.077 Uiso 1 1 calc R U . . .
H9C H 0.297195 0.417390 -0.111514 0.077 Uiso 1 1 calc R U . . .
C10 C 0.2487(3) 0.5561(2) -0.01317(17) 0.0511(7) Uani 1 1 d . . . . .
H10A H 0.192651 0.547970 -0.062001 0.077 Uiso 1 1 calc R U . . .
H10B H 0.320796 0.601552 -0.018445 0.077 Uiso 1 1 calc R U . . .
H10C H 0.204460 0.574792 0.030635 0.077 Uiso 1 1 calc R U . . .
C11 C 0.3284(2) 0.26749(16) 0.06007(13) 0.0319(5) Uani 1 1 d . . . . .
C12 C 0.4473(2) 0.28297(17) 0.09891(14) 0.0343(5) Uani 1 1 d . . . . .
H12 H 0.466254 0.322764 0.144851 0.041 Uiso 1 1 calc R U . . .
C13 C 0.5392(2) 0.2401(2) 0.07046(17) 0.0469(6) Uani 1 1 d . . . . .
H13 H 0.620432 0.250133 0.097588 0.056 Uiso 1 1 calc R U . . .
C14 C 0.5132(3) 0.1833(2) 0.00351(19) 0.0564(8) Uani 1 1 d . . . . .
H14 H 0.576313 0.154002 -0.015181 0.068 Uiso 1 1 calc R U . . .
C15 C 0.3960(3) 0.1688(2) -0.03664(19) 0.0613(9) Uani 1 1 d . . . . .
H15 H 0.378523 0.130145 -0.083340 0.074 Uiso 1 1 calc R U . . .
C16 C 0.3035(3) 0.2108(2) -0.00865(16) 0.0502(7) Uani 1 1 d . . . . .
H16 H 0.222766 0.200913 -0.036447 0.060 Uiso 1 1 calc R U . . .
C17 C 0.2323(2) 0.55075(14) 0.19799(12) 0.0269(4) Uani 1 1 d . . . . .
C18 C 0.3582(2) 0.56891(15) 0.18939(13) 0.0319(5) Uani 1 1 d . . . . .
H18 H 0.407517 0.523372 0.191872 0.038 Uiso 1 1 calc R U . . .
C19 C 0.4116(3) 0.65490(17) 0.17704(15) 0.0424(6) Uani 1 1 d . . . . .
H19 H 0.497932 0.668562 0.170988 0.051 Uiso 1 1 calc R U . . .
C20 C 0.3382(3) 0.72045(17) 0.17364(15) 0.0461(6) Uani 1 1 d . . . . .
H20 H 0.374327 0.778683 0.163704 0.055 Uiso 1 1 calc R U . . .
C21 C 0.2134(3) 0.70240(16) 0.18446(14) 0.0421(6) Uani 1 1 d . . . . .
H21 H 0.165001 0.748494 0.183579 0.051 Uiso 1 1 calc R U . . .
C22 C 0.1585(2) 0.61695(15) 0.19665(13) 0.0338(5) Uani 1 1 d . . . . .
H22 H 0.072579 0.603856 0.203913 0.041 Uiso 1 1 calc R U . . .
C23 C 0.1695(2) 0.44536(14) 0.31844(12) 0.0280(4) Uani 1 1 d . . . . .
C24 C 0.2789(3) 0.4791(2) 0.36439(15) 0.0464(6) Uani 1 1 d . . . . .
H24 H 0.352030 0.500476 0.340656 0.056 Uiso 1 1 calc R U . . .
C25 C 0.2811(3) 0.4816(2) 0.44578(16) 0.0570(8) Uani 1 1 d . . . . .
H25 H 0.356115 0.505006 0.477847 0.068 Uiso 1 1 calc R U . . .
C26 C 0.1766(3) 0.4508(2) 0.48005(16) 0.0570(8) Uani 1 1 d . . . . .
H26 H 0.179127 0.452120 0.535767 0.068 Uiso 1 1 calc R U . . .
C27 C 0.0682(3) 0.4180(2) 0.43436(18) 0.0628(9) Uani 1 1 d . . . . .
H27 H -0.004489 0.396652 0.458513 0.075 Uiso 1 1 calc R U . . .
C28 C 0.0631(3) 0.4157(2) 0.35226(16) 0.0489(7) Uani 1 1 d . . . . .
H28 H -0.012710 0.393909 0.320471 0.059 Uiso 1 1 calc R U . . .
C29 C 0.3613(3) -0.04730(16) 0.30351(17) 0.0431(6) Uani 1 1 d . . . . .
H29A H 0.453390 -0.038534 0.311002 0.052 Uiso 1 1 calc R U . . .
H29B H 0.330065 -0.104898 0.273195 0.052 Uiso 1 1 calc R U . . .
C30 C 0.3079(2) -0.04381(16) 0.38188(17) 0.0422(6) Uani 1 1 d . . . . .
H30A H 0.220039 -0.073671 0.376578 0.051 Uiso 1 1 calc R U . . .
H30B H 0.356300 -0.072695 0.421214 0.051 Uiso 1 1 calc R U . . .
C31 C 0.3472(3) 0.03915(18) 0.18165(16) 0.0452(6) Uani 1 1 d . . . . .
H31 H 0.337945 0.101281 0.171500 0.054 Uiso 1 1 calc R U . . .
C32 C 0.4800(3) 0.0281(2) 0.1688(2) 0.0615(8) Uani 1 1 d . . . . .
H32A H 0.538504 0.069259 0.206050 0.092 Uiso 1 1 calc R U . . .
H32B H 0.495877 0.040762 0.114841 0.092 Uiso 1 1 calc R U . . .
H32C H 0.491141 -0.032782 0.177162 0.092 Uiso 1 1 calc R U . . .
C33 C 0.2543(4) -0.0228(3) 0.1232(2) 0.0713(10) Uani 1 1 d . . . . .
H33A H 0.259483 -0.084377 0.133009 0.107 Uiso 1 1 calc R U . . .
H33B H 0.273822 -0.012311 0.069457 0.107 Uiso 1 1 calc R U . . .
H33C H 0.169924 -0.011645 0.129562 0.107 Uiso 1 1 calc R U . . .
C34 C 0.2761(2) 0.07666(18) 0.48190(15) 0.0373(5) Uani 1 1 d . . . . .
H34 H 0.269980 0.140989 0.482775 0.045 Uiso 1 1 calc R U . . .
C35 C 0.1483(3) 0.0268(2) 0.4950(2) 0.0593(9) Uani 1 1 d . . . . .
H35A H 0.152308 -0.036255 0.497450 0.089 Uiso 1 1 calc R U . . .
H35B H 0.087623 0.034466 0.451314 0.089 Uiso 1 1 calc R U . . .
H35C H 0.122916 0.050222 0.544514 0.089 Uiso 1 1 calc R U . . .
C36 C 0.3733(3) 0.0659(2) 0.54840(16) 0.0463(6) Uani 1 1 d . . . . .
H36A H 0.377466 0.002911 0.551495 0.069 Uiso 1 1 calc R U . . .
H36B H 0.350208 0.090222 0.598310 0.069 Uiso 1 1 calc R U . . .
H36C H 0.454714 0.097594 0.538206 0.069 Uiso 1 1 calc R U . . .
C37 C 0.12592(19) 0.11023(15) 0.31233(14) 0.0318(5) Uani 1 1 d . . . . .
C38 C 0.0420(2) 0.03477(17) 0.28149(18) 0.0432(6) Uani 1 1 d . . . . .
H38 H 0.071845 -0.014141 0.257500 0.052 Uiso 1 1 calc R U . . .
C39 C -0.0854(2) 0.0311(2) 0.2859(2) 0.0564(8) Uani 1 1 d . . . . .
H39 H -0.142042 -0.020150 0.264625 0.068 Uiso 1 1 calc R U . . .
C40 C -0.1290(2) 0.1013(2) 0.3206(2) 0.0615(9) Uani 1 1 d . . . . .
H40 H -0.215697 0.098105 0.324256 0.074 Uiso 1 1 calc R U . . .
C41 C -0.0474(2) 0.1765(2) 0.3505(2) 0.0551(8) Uani 1 1 d . . . . .
H41 H -0.078393 0.225213 0.373875 0.066 Uiso 1 1 calc R U . . .
C42 C 0.0804(2) 0.18155(17) 0.34650(16) 0.0397(6) Uani 1 1 d . . . . .
H42 H 0.136118 0.233569 0.367078 0.048 Uiso 1 1 calc R U . . .
C43 C 0.5484(2) 0.25141(14) 0.45770(12) 0.0300(4) Uani 1 1 d . . . . .
C44 C 0.4606(3) 0.28364(16) 0.49861(15) 0.0423(6) Uani 1 1 d . . . . .
H44 H 0.383072 0.291407 0.472638 0.051 Uiso 1 1 calc R U . . .
C45 C 0.4887(4) 0.3047(2) 0.57967(19) 0.0680(10) Uani 1 1 d . . . . .
H45 H 0.429117 0.325502 0.610013 0.082 Uiso 1 1 calc R U . . .
C46 C 0.6040(5) 0.2949(2) 0.61549(19) 0.0797(13) Uani 1 1 d . . . . .
H46 H 0.622534 0.309273 0.670561 0.096 Uiso 1 1 calc R U . . .
C47 C 0.6911(4) 0.2653(2) 0.5735(2) 0.0699(11) Uani 1 1 d . . . . .
H47 H 0.770291 0.260792 0.598957 0.084 Uiso 1 1 calc R U . . .
C48 C 0.6643(3) 0.24191(18) 0.49384(16) 0.0456(6) Uani 1 1 d . . . . .
H48 H 0.723670 0.219748 0.464225 0.055 Uiso 1 1 calc R U . . .
C49 C 0.59350(18) 0.31969(14) 0.31729(12) 0.0257(4) Uani 1 1 d . . . . .
C50 C 0.6849(2) 0.31081(18) 0.26794(14) 0.0359(5) Uani 1 1 d . . . . .
H50 H 0.704639 0.254201 0.253932 0.043 Uiso 1 1 calc R U . . .
C51 C 0.7472(2) 0.3862(2) 0.23928(17) 0.0477(7) Uani 1 1 d . . . . .
H51 H 0.809513 0.380994 0.204790 0.057 Uiso 1 1 calc R U . . .
C52 C 0.7201(3) 0.4676(2) 0.25999(17) 0.0509(7) Uani 1 1 d . . . . .
H52 H 0.764379 0.518735 0.240416 0.061 Uiso 1 1 calc R U . . .
C53 C 0.6282(3) 0.47636(18) 0.30953(18) 0.0505(7) Uani 1 1 d . . . . .
H53 H 0.609120 0.533223 0.323305 0.061 Uiso 1 1 calc R U . . .
C54 C 0.5640(3) 0.40166(16) 0.33905(16) 0.0411(6) Uani 1 1 d . . . . .
H54 H 0.501436 0.406851 0.373323 0.049 Uiso 1 1 calc R U . . .
C55 C 0.0847(11) 0.2341(8) 0.6491(6) 0.102(3) Uani 0.252(4) 1 d D U P A 1
F1 F -0.0361(11) 0.2065(12) 0.6502(12) 0.151(4) Uani 0.252(4) 1 d D U P A 1
F2 F 0.0971(17) 0.3075(9) 0.6148(9) 0.134(4) Uani 0.252(4) 1 d D U P A 1
F3 F 0.1382(13) 0.1753(10) 0.6129(8) 0.139(4) Uani 0.252(4) 1 d D U P A 1
S3 S 0.1313(8) 0.2414(4) 0.7489(5) 0.1101(19) Uani 0.252(4) 1 d D U P A 1
O3 O 0.0270(14) 0.1863(9) 0.7738(10) 0.140(4) Uani 0.252(4) 1 d D U P A 1
O4 O 0.1256(11) 0.3286(5) 0.7792(6) 0.074(3) Uani 0.252(4) 1 d D U P A 1
O5 O 0.2390(12) 0.2057(11) 0.7613(11) 0.141(4) Uani 0.252(4) 1 d D U P A 1
C55' C 0.0945(5) 0.2527(4) 0.6529(4) 0.0916(15) Uani 0.748(4) 1 d D U P A 2
F1' F 0.0327(5) 0.3205(3) 0.6505(4) 0.1411(18) Uani 0.748(4) 1 d D U P A 2
F2' F 0.0111(5) 0.1791(4) 0.6343(4) 0.151(2) Uani 0.748(4) 1 d D U P A 2
F3' F 0.1643(5) 0.2623(4) 0.5939(3) 0.1351(17) Uani 0.748(4) 1 d D U P A 2
S3' S 0.18597(17) 0.25066(13) 0.74303(11) 0.0723(5) Uani 0.748(4) 1 d D U P A 2
O3' O 0.2379(5) 0.1707(3) 0.7262(4) 0.1223(19) Uani 0.748(4) 1 d D U P A 2
O4' O 0.1019(7) 0.2400(6) 0.7992(4) 0.179(3) Uani 0.748(4) 1 d D U P A 2
O5' O 0.2792(4) 0.3231(2) 0.7438(3) 0.1138(17) Uani 0.748(4) 1 d D U P A 2

loop_
_atom_site_aniso_label
_atom_site_aniso_U_11
_atom_site_aniso_U_22
_atom_site_aniso_U_33
_atom_site_aniso_U_23
_atom_site_aniso_U_13
_atom_site_aniso_U_12
Cu1 0.02430(12) 0.02201(12) 0.02237(12) 0.00281(9) -0.00135(9) 0.00676(9)
P1 0.0182(2) 0.0219(2) 0.0335(3) 0.0062(2) -0.00053(19) 0.00478(18)
P2 0.0261(2) 0.0341(3) 0.0198(2) -0.0015(2) -0.00231(19) 0.0145(2)
S1 0.0191(2) 0.0217(2) 0.0233(2) 0.00271(17) 0.00140(16) 0.00486(16)
S2 0.0250(2) 0.0252(2) 0.0219(2) 0.00164(17) 0.00115(17) 0.00838(18)
O1 0.0246(7) 0.0291(8) 0.0472(9) -0.0001(7) 0.0034(6) 0.0108(6)
O2 0.0242(7) 0.0371(8) 0.0369(8) 0.0012(7) -0.0001(6) 0.0103(6)
N1 0.0294(9) 0.0424(11) 0.0305(10) -0.0066(8) -0.0084(7) 0.0125(8)
N2 0.0333(10) 0.0503(12) 0.0218(8) 0.0074(8) -0.0011(7) 0.0189(9)
N3 0.0356(10) 0.0233(9) 0.0418(11) 0.0008(8) -0.0042(8) 0.0101(7)
N4 0.0234(8) 0.0274(9) 0.0380(10) 0.0130(7) 0.0032(7) 0.0058(7)
C1 0.0197(8) 0.0220(9) 0.0263(9) 0.0049(7) 0.0007(7) 0.0043(7)
C2 0.0277(9) 0.0265(10) 0.0197(9) 0.0015(7) -0.0004(7) 0.0102(8)
C3 0.0411(15) 0.074(2) 0.0601(19) 0.0187(16) -0.0226(13) 0.0114(14)
C4 0.0404(14) 0.091(2) 0.0325(13) 0.0155(14) -0.0117(11) 0.0170(15)
C5 0.0412(13) 0.0329(12) 0.0464(14) -0.0082(10) -0.0122(11) 0.0052(10)
C6 0.083(3) 0.0466(18) 0.095(3) -0.0313(19) -0.005(2) 0.0050(17)
C7 0.087(3) 0.0466(18) 0.100(3) 0.0118(18) 0.045(2) 0.0107(17)
C8 0.0410(13) 0.0502(14) 0.0250(11) 0.0099(10) 0.0050(9) 0.0186(11)
C9 0.0549(17) 0.073(2) 0.0344(13) 0.0116(13) 0.0180(12) 0.0243(15)
C10 0.0651(18) 0.0557(17) 0.0399(14) 0.0178(12) 0.0085(13) 0.0252(14)
C11 0.0337(11) 0.0387(12) 0.0268(10) -0.0007(9) 0.0016(8) 0.0184(9)
C12 0.0321(11) 0.0449(13) 0.0307(11) 0.0076(9) 0.0045(9) 0.0184(10)
C13 0.0365(13) 0.0667(18) 0.0462(15) 0.0136(13) 0.0089(11) 0.0286(13)
C14 0.0572(18) 0.071(2) 0.0544(17) 0.0069(15) 0.0212(14) 0.0415(16)
C15 0.068(2) 0.071(2) 0.0499(17) -0.0177(15) 0.0108(15) 0.0352(17)
C16 0.0491(15) 0.0634(18) 0.0396(14) -0.0173(13) -0.0020(11) 0.0260(13)
C17 0.0351(11) 0.0254(10) 0.0210(9) 0.0023(7) 0.0015(8) 0.0086(8)
C18 0.0379(12) 0.0308(11) 0.0280(11) 0.0010(8) 0.0081(9) 0.0069(9)
C19 0.0520(15) 0.0382(13) 0.0353(13) -0.0010(10) 0.0163(11) -0.0024(11)
C20 0.078(2) 0.0283(12) 0.0302(12) 0.0025(9) 0.0103(12) 0.0018(12)
C21 0.0684(18) 0.0293(11) 0.0305(12) 0.0034(9) -0.0004(11) 0.0162(11)
C22 0.0432(13) 0.0330(11) 0.0272(11) 0.0020(9) -0.0007(9) 0.0147(10)
C23 0.0379(11) 0.0260(10) 0.0222(9) 0.0018(7) 0.0053(8) 0.0109(8)
C24 0.0476(15) 0.0622(17) 0.0270(12) 0.0037(11) -0.0001(10) 0.0040(13)
C25 0.067(2) 0.075(2) 0.0268(13) 0.0022(13) -0.0037(12) 0.0091(16)
C26 0.087(2) 0.0631(19) 0.0241(12) 0.0030(12) 0.0138(14) 0.0184(17)
C27 0.073(2) 0.080(2) 0.0377(15) 0.0083(15) 0.0284(15) 0.0061(18)
C28 0.0461(15) 0.0625(18) 0.0371(14) 0.0021(12) 0.0124(11) 0.0025(13)
C29 0.0465(14) 0.0264(11) 0.0576(16) 0.0029(11) -0.0041(12) 0.0155(10)
C30 0.0380(13) 0.0264(11) 0.0624(17) 0.0152(11) -0.0019(11) 0.0053(9)
C31 0.0616(17) 0.0358(13) 0.0381(13) -0.0047(10) -0.0020(12) 0.0147(12)
C32 0.067(2) 0.064(2) 0.0509(18) -0.0157(15) 0.0170(15) 0.0068(16)
C33 0.076(2) 0.080(2) 0.0520(19) -0.0171(17) -0.0202(17) 0.0203(19)
C34 0.0274(11) 0.0465(14) 0.0425(13) 0.0195(11) 0.0109(9) 0.0094(10)
C35 0.0314(13) 0.084(2) 0.065(2) 0.0348(17) 0.0167(13) 0.0002(14)
C36 0.0429(14) 0.0552(16) 0.0433(14) 0.0210(12) 0.0036(11) 0.0095(12)
C37 0.0205(9) 0.0309(11) 0.0453(13) 0.0136(9) 0.0004(9) 0.0054(8)
C38 0.0261(11) 0.0367(13) 0.0656(17) 0.0148(12) -0.0046(11) 0.0025(9)
C39 0.0249(12) 0.0501(16) 0.091(2) 0.0277(16) -0.0087(13) -0.0040(11)
C40 0.0213(12) 0.070(2) 0.099(3) 0.0400(19) 0.0097(13) 0.0107(12)
C41 0.0298(13) 0.0603(18) 0.084(2) 0.0250(16) 0.0170(13) 0.0201(12)
C42 0.0259(11) 0.0410(13) 0.0563(16) 0.0145(11) 0.0089(10) 0.0114(9)
C43 0.0400(12) 0.0245(10) 0.0236(10) 0.0064(8) -0.0019(8) 0.0006(8)
C44 0.0620(17) 0.0326(12) 0.0326(12) -0.0007(10) 0.0139(11) 0.0051(11)
C45 0.120(3) 0.0443(16) 0.0391(16) -0.0064(13) 0.0234(19) 0.0092(18)
C46 0.149(4) 0.0511(19) 0.0299(15) 0.0019(13) -0.025(2) 0.008(2)
C47 0.101(3) 0.0474(17) 0.0505(19) 0.0066(14) -0.0385(19) 0.0036(18)
C48 0.0502(15) 0.0393(13) 0.0418(14) 0.0098(11) -0.0178(11) 0.0005(11)
C49 0.0234(9) 0.0283(10) 0.0234(9) 0.0057(8) -0.0009(7) -0.0016(8)
C50 0.0253(10) 0.0471(14) 0.0361(12) 0.0113(10) 0.0055(9) 0.0044(9)
C51 0.0302(12) 0.0640(18) 0.0494(15) 0.0236(13) 0.0100(11) -0.0010(12)
C52 0.0431(14) 0.0550(17) 0.0476(15) 0.0242(13) -0.0044(12) -0.0160(13)
C53 0.0670(19) 0.0296(12) 0.0522(16) 0.0103(11) 0.0036(14) -0.0011(12)
C54 0.0546(15) 0.0281(11) 0.0409(13) 0.0067(10) 0.0122(11) 0.0023(10)
C55 0.092(4) 0.093(5) 0.111(4) -0.024(4) 0.014(4) -0.002(4)
F1 0.085(6) 0.150(9) 0.201(9) -0.023(8) -0.009(7) -0.009(6)
F2 0.147(9) 0.143(7) 0.112(8) 0.025(6) 0.006(7) 0.024(7)
F3 0.142(7) 0.138(7) 0.125(7) -0.062(6) 0.018(6) 0.019(6)
S3 0.129(4) 0.073(3) 0.123(4) -0.016(3) 0.036(4) 0.000(3)
O3 0.161(9) 0.109(8) 0.142(9) -0.018(7) 0.069(8) -0.022(8)
O4 0.108(6) 0.051(5) 0.056(5) -0.019(4) 0.014(5) -0.002(4)
O5 0.145(7) 0.122(8) 0.143(8) -0.044(7) -0.036(7) 0.033(7)
C55' 0.069(3) 0.087(3) 0.107(3) -0.034(3) 0.015(3) -0.007(2)
F1' 0.109(3) 0.153(4) 0.166(5) -0.013(3) -0.001(3) 0.057(3)
F2' 0.086(3) 0.136(4) 0.196(5) -0.044(3) -0.035(3) -0.037(3)
F3' 0.129(4) 0.179(5) 0.107(3) 0.032(3) 0.039(3) 0.031(3)
S3' 0.0693(10) 0.0618(9) 0.0786(9) -0.0067(7) 0.0039(8) -0.0039(8)
O3' 0.153(4) 0.046(2) 0.161(5) -0.011(3) 0.006(4) 0.010(2)
O4' 0.168(5) 0.252(7) 0.103(4) -0.028(5) 0.054(4) -0.014(5)
O5' 0.108(3) 0.059(2) 0.150(4) 0.000(2) -0.051(3) -0.021(2)

loop_
_atom_type_symbol
_atom_type_description
_atom_type_scat_dispersion_real
_atom_type_scat_dispersion_imag
_atom_type_scat_source
C C 0.0033 0.0016 'International Tables Vol C Tables 4.2.6.8 and 6.1.1.4'
H H 0.0000 0.0000 'International Tables Vol C Tables 4.2.6.8 and 6.1.1.4'
Cu Cu 0.3201 1.2651 'International Tables Vol C Tables 4.2.6.8 and 6.1.1.4'
F F 0.0171 0.0103 'International Tables Vol C Tables 4.2.6.8 and 6.1.1.4'
N N 0.0061 0.0033 'International Tables Vol C Tables 4.2.6.8 and 6.1.1.4'
O O 0.0106 0.0060 'International Tables Vol C Tables 4.2.6.8 and 6.1.1.4'
P P 0.1023 0.0942 'International Tables Vol C Tables 4.2.6.8 and 6.1.1.4'
S S 0.1246 0.1234 'International Tables Vol C Tables 4.2.6.8 and 6.1.1.4'

loop_
_geom_angle_atom_site_label_1
_geom_angle_atom_site_label_2
_geom_angle_atom_site_label_3
_geom_angle
_geom_angle_site_symmetry_1
_geom_angle_site_symmetry_3
_geom_angle_publ_flag
C1 Cu1 C2 178.34(9) . . ?
N3 P1 N4 94.41(10) . . ?
N3 P1 C1 119.23(10) . . ?
N4 P1 C1 117.60(10) . . ?
N3 P1 C37 108.73(11) . . ?
N4 P1 C37 108.55(10) . . ?
C1 P1 C37 107.46(10) . . ?
N1 P2 N2 94.53(10) . . ?
N1 P2 C2 119.50(10) . . ?
N2 P2 C2 117.03(10) . . ?
N1 P2 C11 106.53(11) . . ?
N2 P2 C11 110.61(10) . . ?
C2 P2 C11 107.78(10) . . ?
O1 S1 C1 121.08(10) . . ?
O1 S1 C49 107.90(10) . . ?
C1 S1 C49 108.10(10) . . ?
O1 S1 C43 105.19(10) . . ?
C1 S1 C43 112.31(11) . . ?
C49 S1 C43 100.20(10) . . ?
O2 S2 C2 121.06(10) . . ?
O2 S2 C23 107.57(10) . . ?
C2 S2 C23 107.68(10) . . ?
O2 S2 C17 105.47(10) . . ?
C2 S2 C17 112.08(10) . . ?
C23 S2 C17 101.11(10) . . ?
C3 N1 C5 120.6(2) . . ?
C3 N1 P2 112.54(19) . . ?
C5 N1 P2 123.13(15) . . ?
C4 N2 C8 119.5(2) . . ?
C4 N2 P2 112.01(19) . . ?
C8 N2 P2 122.41(15) . . ?
C29 N3 C31 120.2(2) . . ?
C29 N3 P1 112.07(17) . . ?
C31 N3 P1 123.58(16) . . ?
C30 N4 C34 118.05(19) . . ?
C30 N4 P1 109.49(16) . . ?
C34 N4 P1 121.85(15) . . ?
S1 C1 P1 114.70(11) . . ?
S1 C1 Cu1 121.66(11) . . ?
P1 C1 Cu1 119.31(10) . . ?
S2 C2 P2 114.49(11) . . ?
S2 C2 Cu1 121.44(11) . . ?
P2 C2 Cu1 118.16(11) . . ?
N1 C3 C4 106.9(2) . . ?
N1 C3 H3A 110.3 . . ?
C4 C3 H3A 110.3 . . ?
N1 C3 H3B 110.3 . . ?
C4 C3 H3B 110.3 . . ?
H3A C3 H3B 108.6 . . ?
N2 C4 C3 106.1(2) . . ?
N2 C4 H4A 110.5 . . ?
C3 C4 H4A 110.5 . . ?
N2 C4 H4B 110.5 . . ?
C3 C4 H4B 110.5 . . ?
H4A C4 H4B 108.7 . . ?
N1 C5 C7 113.0(2) . . ?
N1 C5 C6 111.1(3) . . ?
C7 C5 C6 111.1(3) . . ?
N1 C5 H5 107.1 . . ?
C7 C5 H5 107.1 . . ?
C6 C5 H5 107.1 . . ?
C5 C6 H6A 109.5 . . ?
C5 C6 H6B 109.5 . . ?
H6A C6 H6B 109.5 . . ?
C5 C6 H6C 109.5 . . ?
H6A C6 H6C 109.5 . . ?
H6B C6 H6C 109.5 . . ?
C5 C7 H7A 109.5 . . ?
C5 C7 H7B 109.5 . . ?
H7A C7 H7B 109.5 . . ?
C5 C7 H7C 109.5 . . ?
H7A C7 H7C 109.5 . . ?
H7B C7 H7C 109.5 . . ?
N2 C8 C9 113.6(2) . . ?
N2 C8 C10 110.1(2) . . ?
C9 C8 C10 111.1(2) . . ?
N2 C8 H8 107.2 . . ?
C9 C8 H8 107.2 . . ?
C10 C8 H8 107.2 . . ?
C8 C9 H9A 109.5 . . ?
C8 C9 H9B 109.5 . . ?
H9A C9 H9B 109.5 . . ?
C8 C9 H9C 109.5 . . ?
H9A C9 H9C 109.5 . . ?
H9B C9 H9C 109.5 . . ?
C8 C10 H10A 109.5 . . ?
C8 C10 H10B 109.5 . . ?
H10A C10 H10B 109.5 . . ?
C8 C10 H10C 109.5 . . ?
H10A C10 H10C 109.5 . . ?
H10B C10 H10C 109.5 . . ?
C12 C11 C16 119.1(2) . . ?
C12 C11 P2 122.78(17) . . ?
C16 C11 P2 117.57(18) . . ?
C11 C12 C13 119.8(2) . . ?
C11 C12 H12 120.1 . . ?
C13 C12 H12 120.1 . . ?
C14 C13 C12 120.5(3) . . ?
C14 C13 H13 119.7 . . ?
C12 C13 H13 119.7 . . ?
C13 C14 C15 120.2(2) . . ?
C13 C14 H14 119.9 . . ?
C15 C14 H14 119.9 . . ?
C14 C15 C16 119.8(3) . . ?
C14 C15 H15 120.1 . . ?
C16 C15 H15 120.1 . . ?
C15 C16 C11 120.5(3) . . ?
C15 C16 H16 119.8 . . ?
C11 C16 H16 119.8 . . ?
C18 C17 C22 121.6(2) . . ?
C18 C17 S2 120.39(16) . . ?
C22 C17 S2 118.00(18) . . ?
C17 C18 C19 119.0(2) . . ?
C17 C18 H18 120.5 . . ?
C19 C18 H18 120.5 . . ?
C20 C19 C18 119.6(3) . . ?
C20 C19 H19 120.2 . . ?
C18 C19 H19 120.2 . . ?
C21 C20 C19 121.0(2) . . ?
C21 C20 H20 119.5 . . ?
C19 C20 H20 119.5 . . ?
C20 C21 C22 120.1(2) . . ?
C20 C21 H21 119.9 . . ?
C22 C21 H21 119.9 . . ?
C21 C22 C17 118.6(2) . . ?
C21 C22 H22 120.7 . . ?
C17 C22 H22 120.7 . . ?
C28 C23 C24 120.7(2) . . ?
C28 C23 S2 117.58(19) . . ?
C24 C23 S2 121.66(18) . . ?
C23 C24 C25 119.2(3) . . ?
C23 C24 H24 120.4 . . ?
C25 C24 H24 120.4 . . ?
C26 C25 C24 120.6(3) . . ?
C26 C25 H25 119.7 . . ?
C24 C25 H25 119.7 . . ?
C25 C26 C27 120.0(3) . . ?
C25 C26 H26 120.0 . . ?
C27 C26 H26 120.0 . . ?
C26 C27 C28 120.6(3) . . ?
C26 C27 H27 119.7 . . ?
C28 C27 H27 119.7 . . ?
C23 C28 C27 118.9(3) . . ?
C23 C28 H28 120.6 . . ?
C27 C28 H28 120.6 . . ?
N3 C29 C30 104.75(19) . . ?
N3 C29 H29A 110.8 . . ?
C30 C29 H29A 110.8 . . ?
N3 C29 H29B 110.8 . . ?
C30 C29 H29B 110.8 . . ?
H29A C29 H29B 108.9 . . ?
N4 C30 C29 104.79(19) . . ?
N4 C30 H30A 110.8 . . ?
C29 C30 H30A 110.8 . . ?
N4 C30 H30B 110.8 . . ?
C29 C30 H30B 110.8 . . ?
H30A C30 H30B 108.9 . . ?
N3 C31 C32 112.5(2) . . ?
N3 C31 C33 110.4(3) . . ?
C32 C31 C33 110.6(3) . . ?
N3 C31 H31 107.8 . . ?
C32 C31 H31 107.8 . . ?
C33 C31 H31 107.8 . . ?
C31 C32 H32A 109.5 . . ?
C31 C32 H32B 109.5 . . ?
H32A C32 H32B 109.5 . . ?
C31 C32 H32C 109.5 . . ?
H32A C32 H32C 109.5 . . ?
H32B C32 H32C 109.5 . . ?
C31 C33 H33A 109.5 . . ?
C31 C33 H33B 109.5 . . ?
H33A C33 H33B 109.5 . . ?
C31 C33 H33C 109.5 . . ?
H33A C33 H33C 109.5 . . ?
H33B C33 H33C 109.5 . . ?
N4 C34 C36 110.1(2) . . ?
N4 C34 C35 113.2(2) . . ?
C36 C34 C35 111.0(2) . . ?
N4 C34 H34 107.4 . . ?
C36 C34 H34 107.4 . . ?
C35 C34 H34 107.4 . . ?
C34 C35 H35A 109.5 . . ?
C34 C35 H35B 109.5 . . ?
H35A C35 H35B 109.5 . . ?
C34 C35 H35C 109.5 . . ?
H35A C35 H35C 109.5 . . ?
H35B C35 H35C 109.5 . . ?
C34 C36 H36A 109.5 . . ?
C34 C36 H36B 109.5 . . ?
H36A C36 H36B 109.5 . . ?
C34 C36 H36C 109.5 . . ?
H36A C36 H36C 109.5 . . ?
H36B C36 H36C 109.5 . . ?
C42 C37 C38 119.1(2) . . ?
C42 C37 P1 120.52(18) . . ?
C38 C37 P1 119.13(18) . . ?
C39 C38 C37 120.2(3) . . ?
C39 C38 H38 119.9 . . ?
C37 C38 H38 119.9 . . ?
C40 C39 C38 120.2(3) . . ?
C40 C39 H39 119.9 . . ?
C38 C39 H39 119.9 . . ?
C39 C40 C41 120.2(2) . . ?
C39 C40 H40 119.9 . . ?
C41 C40 H40 119.9 . . ?
C40 C41 C42 120.5(3) . . ?
C40 C41 H41 119.8 . . ?
C42 C41 H41 119.8 . . ?
C37 C42 C41 119.8(3) . . ?
C37 C42 H42 120.1 . . ?
C41 C42 H42 120.1 . . ?
C44 C43 C48 122.2(2) . . ?
C44 C43 S1 120.27(19) . . ?
C48 C43 S1 117.5(2) . . ?
C43 C44 C45 118.0(3) . . ?
C43 C44 H44 121.0 . . ?
C45 C44 H44 121.0 . . ?
C46 C45 C44 119.6(3) . . ?
C46 C45 H45 120.2 . . ?
C44 C45 H45 120.2 . . ?
C47 C46 C45 121.4(3) . . ?
C47 C46 H46 119.3 . . ?
C45 C46 H46 119.3 . . ?
C46 C47 C48 120.0(3) . . ?
C46 C47 H47 120.0 . . ?
C48 C47 H47 120.0 . . ?
C47 C48 C43 118.7(3) . . ?
C47 C48 H48 120.7 . . ?
C43 C48 H48 120.7 . . ?
C50 C49 C54 121.6(2) . . ?
C50 C49 S1 117.36(18) . . ?
C54 C49 S1 121.00(17) . . ?
C49 C50 C51 118.7(3) . . ?
C49 C50 H50 120.7 . . ?
C51 C50 H50 120.7 . . ?
C52 C51 C50 120.8(3) . . ?
C52 C51 H51 119.6 . . ?
C50 C51 H51 119.6 . . ?
C51 C52 C53 120.4(2) . . ?
C51 C52 H52 119.8 . . ?
C53 C52 H52 119.8 . . ?
C52 C53 C54 120.0(3) . . ?
C52 C53 H53 120.0 . . ?
C54 C53 H53 120.0 . . ?
C49 C54 C53 118.5(3) . . ?
C49 C54 H54 120.7 . . ?
C53 C54 H54 120.7 . . ?
F2 C55 F3 111.2(10) . . ?
F2 C55 F1 107.1(10) . . ?
F3 C55 F1 111.9(10) . . ?
F2 C55 S3 116.9(10) . . ?
F3 C55 S3 109.6(8) . . ?
F1 C55 S3 99.6(10) . . ?
O5 S3 O4 121.1(9) . . ?
O5 S3 O3 111.7(9) . . ?
O4 S3 O3 106.1(7) . . ?
O5 S3 C55 109.4(8) . . ?
O4 S3 C55 107.3(7) . . ?
O3 S3 C55 99.0(8) . . ?
F3' C55' F1' 104.0(6) . . ?
F3' C55' F2' 106.9(5) . . ?
F1' C55' F2' 107.0(5) . . ?
F3' C55' S3' 111.3(4) . . ?
F1' C55' S3' 113.9(4) . . ?
F2' C55' S3' 113.1(5) . . ?
O5' S3' O4' 124.0(4) . . ?
O5' S3' O3' 108.6(3) . . ?
O4' S3' O3' 112.2(5) . . ?
O5' S3' C55' 103.7(3) . . ?
O4' S3' C55' 105.3(4) . . ?
O3' S3' C55' 99.7(3) . . ?

loop_
_geom_bond_atom_site_label_1
_geom_bond_atom_site_label_2
_geom_bond_distance
_geom_bond_site_symmetry_2
_geom_bond_publ_flag
Cu1 C1 1.9184(19) . ?
Cu1 C2 1.9194(19) . ?
P1 N3 1.658(2) . ?
P1 N4 1.6674(18) . ?
P1 C1 1.702(2) . ?
P1 C37 1.804(2) . ?
P2 N1 1.655(2) . ?
P2 N2 1.658(2) . ?
P2 C2 1.706(2) . ?
P2 C11 1.813(2) . ?
S1 O1 1.4608(15) . ?
S1 C1 1.6384(19) . ?
S1 C49 1.776(2) . ?
S1 C43 1.789(2) . ?
S2 O2 1.4647(15) . ?
S2 C2 1.641(2) . ?
S2 C23 1.790(2) . ?
S2 C17 1.794(2) . ?
N1 C3 1.449(3) . ?
N1 C5 1.467(4) . ?
N2 C4 1.469(3) . ?
N2 C8 1.473(3) . ?
N3 C29 1.466(3) . ?
N3 C31 1.474(3) . ?
N4 C30 1.467(3) . ?
N4 C34 1.479(3) . ?
C3 C4 1.502(5) . ?
C3 H3A 0.9900 . ?
C3 H3B 0.9900 . ?
C4 H4A 0.9900 . ?
C4 H4B 0.9900 . ?
C5 C7 1.497(4) . ?
C5 C6 1.517(4) . ?
C5 H5 1.0000 . ?
C6 H6A 0.9800 . ?
C6 H6B 0.9800 . ?
C6 H6C 0.9800 . ?
C7 H7A 0.9800 . ?
C7 H7B 0.9800 . ?
C7 H7C 0.9800 . ?
C8 C9 1.527(3) . ?
C8 C10 1.528(4) . ?
C8 H8 1.0000 . ?
C9 H9A 0.9800 . ?
C9 H9B 0.9800 . ?
C9 H9C 0.9800 . ?
C10 H10A 0.9800 . ?
C10 H10B 0.9800 . ?
C10 H10C 0.9800 . ?
C11 C12 1.385(3) . ?
C11 C16 1.396(3) . ?
C12 C13 1.393(3) . ?
C12 H12 0.9500 . ?
C13 C14 1.373(4) . ?
C13 H13 0.9500 . ?
C14 C15 1.377(5) . ?
C14 H14 0.9500 . ?
C15 C16 1.388(4) . ?
C15 H15 0.9500 . ?
C16 H16 0.9500 . ?
C17 C18 1.384(3) . ?
C17 C22 1.396(3) . ?
C18 C19 1.392(3) . ?
C18 H18 0.9500 . ?
C19 C20 1.386(4) . ?
C19 H19 0.9500 . ?
C20 C21 1.380(4) . ?
C20 H20 0.9500 . ?
C21 C22 1.389(4) . ?
C21 H21 0.9500 . ?
C22 H22 0.9500 . ?
C23 C28 1.372(3) . ?
C23 C24 1.378(3) . ?
C24 C25 1.389(4) . ?
C24 H24 0.9500 . ?
C25 C26 1.363(5) . ?
C25 H25 0.9500 . ?
C26 C27 1.365(5) . ?
C26 H26 0.9500 . ?
C27 C28 1.399(4) . ?
C27 H27 0.9500 . ?
C28 H28 0.9500 . ?
C29 C30 1.511(4) . ?
C29 H29A 0.9900 . ?
C29 H29B 0.9900 . ?
C30 H30A 0.9900 . ?
C30 H30B 0.9900 . ?
C31 C32 1.523(4) . ?
C31 C33 1.524(4) . ?
C31 H31 1.0000 . ?
C32 H32A 0.9800 . ?
C32 H32B 0.9800 . ?
C32 H32C 0.9800 . ?
C33 H33A 0.9800 . ?
C33 H33B 0.9800 . ?
C33 H33C 0.9800 . ?
C34 C36 1.522(3) . ?
C34 C35 1.524(3) . ?
C34 H34 1.0000 . ?
C35 H35A 0.9800 . ?
C35 H35B 0.9800 . ?
C35 H35C 0.9800 . ?
C36 H36A 0.9800 . ?
C36 H36B 0.9800 . ?
C36 H36C 0.9800 . ?
C37 C42 1.391(3) . ?
C37 C38 1.399(3) . ?
C38 C39 1.394(4) . ?
C38 H38 0.9500 . ?
C39 C40 1.370(5) . ?
C39 H39 0.9500 . ?
C40 C41 1.379(5) . ?
C40 H40 0.9500 . ?
C41 C42 1.395(3) . ?
C41 H41 0.9500 . ?
C42 H42 0.9500 . ?
C43 C44 1.374(4) . ?
C43 C48 1.394(3) . ?
C44 C45 1.399(4) . ?
C44 H44 0.9500 . ?
C45 C46 1.387(6) . ?
C45 H45 0.9500 . ?
C46 C47 1.361(6) . ?
C46 H46 0.9500 . ?
C47 C48 1.380(4) . ?
C47 H47 0.9500 . ?
C48 H48 0.9500 . ?
C49 C50 1.383(3) . ?
C49 C54 1.385(3) . ?
C50 C51 1.387(4) . ?
C50 H50 0.9500 . ?
C51 C52 1.363(4) . ?
C51 H51 0.9500 . ?
C52 C53 1.389(4) . ?
C52 H52 0.9500 . ?
C53 C54 1.394(4) . ?
C53 H53 0.9500 . ?
C54 H54 0.9500 . ?
C55 F2 1.298(7) . ?
C55 F3 1.306(7) . ?
C55 F1 1.324(7) . ?
C55 S3 1.729(9) . ?
S3 O5 1.382(7) . ?
S3 O4 1.418(6) . ?
S3 O3 1.422(7) . ?
C55' F3' 1.320(5) . ?
C55' F1' 1.329(6) . ?
C55' F2' 1.334(5) . ?
C55' S3' 1.767(6) . ?
S3' O5' 1.382(4) . ?
S3' O4' 1.388(5) . ?
S3' O3' 1.457(4) . ?
